data_7214569
loop_
_publ_author_name
'He, Yuan-Chun'
'Kan, Wei-Qiu'
'Guo, Jiao'
'Yang, Yan'
'Du, Peng'
'Liu, Ying-Ying'
'Ma, Jian-Fang'

_publ_section_title
;
 Iodine-templated assembly of an In(iii) complex with a
 single-crystal-to-single-crystal transition
;
_journal_issue 37
_journal_name_full CrystEngComm
_journal_page_first 7406
_journal_paper_doi 10.1039/c3ce41337c
_journal_volume 15
_journal_year 2013
_chemical_formula_moiety (C42H22In4N6O26)(I2)(H2O)
_chemical_formula_sum 'C42 H24 I2 In4 N6 O27'
_chemical_formula_weight 1757.76
_chemical_name_systematic
;
 ?
;
_space_group_IT_number 56
_symmetry_cell_setting orthorhombic
_symmetry_space_group_name_Hall '-P 2ab 2ac'
_symmetry_space_group_name_H-M 'P c c n'
_atom_sites_solution_hydrogens geom
_atom_sites_solution_primary direct
_atom_sites_solution_secondary difmap
_audit_creation_method SHELXL-97
_cell_angle_alpha 90.00
_cell_angle_beta 90.00
_cell_angle_gamma 90.00
_cell_formula_units_Z 4
_cell_length_a 16.0630(8)
_cell_length_b 16.4850(9)
_cell_length_c 19.0250(8)
_cell_measurement_reflns_used 6394
_cell_measurement_temperature 293(2)
_cell_measurement_theta_max 29.1672
_cell_measurement_theta_min 3.2059
_cell_volume 5037.8(4)
_computing_cell_refinement CrysAlis
_computing_data_collection 'CrysAlis (Oxford Diffraction, 2006)'
_computing_data_reduction CrysAlis
_computing_structure_refinement 'SHELXL-97 (Sheldrick, 2008)'
_computing_structure_solution 'SHELXL-97 (Sheldrick, 2008)'
_diffrn_ambient_temperature 293(2)
_diffrn_detector_area_resol_mean 10.0
_diffrn_measured_fraction_theta_full 0.974
_diffrn_measured_fraction_theta_max 0.974
_diffrn_measurement_device_type 'Oxford Diffraction Gemini R Ultra'
_diffrn_measurement_method '\w scan'
_diffrn_radiation_monochromator graphite
_diffrn_radiation_source 'fine-focus sealed tube'
_diffrn_radiation_type MoK\a
_diffrn_radiation_wavelength 0.71069
_diffrn_reflns_av_R_equivalents 0.0628
_diffrn_reflns_av_sigmaI/netI 0.0585
_diffrn_reflns_limit_h_max 19
_diffrn_reflns_limit_h_min -15
_diffrn_reflns_limit_k_max 19
_diffrn_reflns_limit_k_min -16
_diffrn_reflns_limit_l_max 22
_diffrn_reflns_limit_l_min -18
_diffrn_reflns_number 16576
_diffrn_reflns_theta_full 25.00
_diffrn_reflns_theta_max 25.03
_diffrn_reflns_theta_min 3.27
_exptl_absorpt_coefficient_mu 3.134
_exptl_absorpt_correction_T_max 0.6179
_exptl_absorpt_correction_T_min 0.5729
_exptl_absorpt_correction_type multi-scan
_exptl_absorpt_process_details
;
CrysAlis (Oxford Diffraction, 2006)
;
_exptl_crystal_colour orange
_exptl_crystal_density_diffrn 2.318
_exptl_crystal_density_method 'not measured'
_exptl_crystal_description block
_exptl_crystal_F_000 3344
_exptl_crystal_size_max 0.20
_exptl_crystal_size_mid 0.18
_exptl_crystal_size_min 0.17
_refine_diff_density_max 2.381
_refine_diff_density_min -2.290
_refine_diff_density_rms 0.251
_refine_ls_extinction_method none
_refine_ls_goodness_of_fit_ref 1.082
_refine_ls_hydrogen_treatment mixed
_refine_ls_matrix_type full
_refine_ls_number_parameters 367
_refine_ls_number_reflns 4346
_refine_ls_number_restraints 6
_refine_ls_restrained_S_all 1.088
_refine_ls_R_factor_all 0.0863
_refine_ls_R_factor_gt 0.0690
_refine_ls_shift/su_max 0.000
_refine_ls_shift/su_mean 0.000
_refine_ls_structure_factor_coef Fsqd
_refine_ls_weighting_details 'calc w=1/[\s^2^(Fo^2^)+(0.0801P)^2^+100.8258P] where P=(Fo^2^+2Fc^2^)/3'
_refine_ls_weighting_scheme calc
_refine_ls_wR_factor_gt 0.1732
_refine_ls_wR_factor_ref 0.1868
_reflns_number_gt 3425
_reflns_number_total 4346
_reflns_threshold_expression >2\s(I)
_cod_data_source_file c3ce41337c.txt
_cod_data_source_block 1
_cod_database_code 7214569

loop_
_symmetry_equiv_pos_as_xyz
'x, y, z'
'-x+1/2, -y+1/2, z'
'x+1/2, -y, -z+1/2'
'-x, y+1/2, -z+1/2'
'-x, -y, -z'
'x-1/2, y-1/2, -z'
'-x-1/2, y, z-1/2'
'x, -y-1/2, z-1/2'

loop_
_atom_site_label
_atom_site_type_symbol
_atom_site_fract_x
_atom_site_fract_y
_atom_site_fract_z
_atom_site_U_iso_or_equiv
_atom_site_adp_type
_atom_site_occupancy
_atom_site_symmetry_multiplicity
_atom_site_calc_flag
_atom_site_refinement_flags
In1 In 0.45587(5) -0.25746(5) -0.01260(4) 0.0189(2) Uani 1 1 d .
In2 In 0.72039(5) 0.06948(5) 0.18424(4) 0.0186(2) Uani 1 1 d .
C1 C 0.8076(7) 0.1220(7) 0.0533(6) 0.023(2) Uani 1 1 d .
C2 C 0.7512(7) 0.0534(7) 0.0264(7) 0.026(3) Uani 1 1 d .
C3 C 0.7585(8) 0.0226(8) -0.0351(6) 0.031(3) Uani 1 1 d .
H3 H 0.7974 0.0439 -0.0663 0.037 Uiso 1 1 calc R
C4 C 0.7079(7) -0.0438(8) -0.0560(6) 0.027(3) Uani 1 1 d .
H4 H 0.7140 -0.0673 -0.1001 0.033 Uiso 1 1 calc R
C5 C 0.6502(8) -0.0723(7) -0.0097(6) 0.026(3) Uani 1 1 d .
C6 C 0.6468(7) -0.0360(7) 0.0564(5) 0.022(2) Uani 1 1 d .
H6 H 0.6077 -0.0547 0.0886 0.027 Uiso 1 1 calc R
C7 C 0.5925(9) -0.1414(8) -0.0288(7) 0.033(3) Uani 1 1 d .
C8 C 0.8477(8) 0.0619(8) 0.2977(6) 0.028(3) Uani 1 1 d .
C9 C 0.8780(8) -0.0042(8) 0.2464(6) 0.027(3) Uani 1 1 d .
C10 C 0.9486(8) -0.0473(8) 0.2609(6) 0.027(3) Uani 1 1 d .
H10 H 0.9748 -0.0438 0.3044 0.032 Uiso 1 1 calc R
C11 C 0.9791(9) -0.0957(8) 0.2085(7) 0.036(3) Uani 1 1 d .
H11 H 1.0278 -0.1250 0.2158 0.043 Uiso 1 1 calc R
C12 C 0.9384(8) -0.1016(7) 0.1449(5) 0.024(2) Uani 1 1 d .
C13 C 0.8641(8) -0.0614(7) 0.1360(6) 0.027(3) Uani 1 1 d .
H13 H 0.8346 -0.0682 0.0943 0.032 Uiso 1 1 calc R
C14 C 0.9728(8) -0.1513(7) 0.0848(6) 0.025(3) Uani 1 1 d .
C15 C 0.6287(9) -0.0443(8) 0.2790(7) 0.037(3) Uani 1 1 d .
C16 C 0.5660(7) -0.1104(7) 0.2910(6) 0.024(2) Uani 1 1 d .
C17 C 0.5461(8) -0.1306(7) 0.3632(6) 0.028(3) Uani 1 1 d .
H17 H 0.5707 -0.1018 0.3997 0.034 Uiso 1 1 calc R
C18 C 0.4547(7) -0.2288(6) 0.3239(6) 0.019(2) Uani 1 1 d .
C19 C 0.4686(8) -0.2083(8) 0.2534(6) 0.027(3) Uani 1 1 d .
H19 H 0.4395 -0.2340 0.2175 0.032 Uiso 1 1 calc R
C20 C 0.5266(8) -0.1490(8) 0.2388(6) 0.029(3) Uani 1 1 d .
H20 H 0.5385 -0.1358 0.1923 0.034 Uiso 1 1 calc R
C21 C 0.3973(7) -0.2959(6) 0.3449(6) 0.021(2) Uani 1 1 d .
N1 N 0.6975(6) 0.0246(5) 0.0757(5) 0.0194(19) Uani 1 1 d .
N2 N 0.8326(6) -0.0118(6) 0.1869(4) 0.023(2) Uani 1 1 d .
N3 N 0.4929(6) -0.1901(5) 0.3775(5) 0.0197(19) Uani 1 1 d .
O1 O 0.8000(5) 0.1455(5) 0.1166(4) 0.0236(17) Uani 1 1 d .
O2 O 0.8565(5) 0.1515(5) 0.0097(4) 0.0294(19) Uani 1 1 d .
O3 O 0.6058(9) -0.1809(9) -0.0809(7) 0.077(4) Uani 1 1 d .
O4 O 0.5347(5) -0.1581(5) 0.0133(4) 0.030(2) Uani 1 1 d .
O5 O 0.7885(5) 0.1068(5) 0.2745(4) 0.0266(18) Uani 1 1 d .
O6 O 0.8859(6) 0.0710(5) 0.3524(5) 0.035(2) Uani 1 1 d .
O7 O 1.0290(6) -0.2033(6) 0.1009(4) 0.034(2) Uani 1 1 d .
O8 O 0.9480(6) -0.1453(6) 0.0240(4) 0.033(2) Uani 1 1 d .
O9 O 0.6338(5) -0.0206(5) 0.2149(4) 0.0282(19) Uani 1 1 d .
O10 O 0.6678(10) -0.0152(9) 0.3248(7) 0.084(4) Uani 1 1 d U
O11 O 0.3602(5) -0.3320(5) 0.2953(4) 0.0255(18) Uani 1 1 d .
O12 O 0.3929(5) -0.3160(5) 0.4069(4) 0.0247(17) Uani 1 1 d .
O1W O 0.3581(5) -0.1889(5) 0.0467(4) 0.0288(18) Uani 1 1 d .
O2W O 0.2500 -0.2500 0.1457(7) 0.043(3) Uani 1 2 d S
I1 I 0.7500 -0.2500 0.08813(12) 0.0796(6) Uani 1 2 d S
I2 I 0.7500 -0.2500 0.22998(11) 0.0704(5) Uani 1 2 d S

loop_
_atom_site_aniso_label
_atom_site_aniso_U_11
_atom_site_aniso_U_22
_atom_site_aniso_U_33
_atom_site_aniso_U_23
_atom_site_aniso_U_13
_atom_site_aniso_U_12
In1 0.0218(4) 0.0197(4) 0.0152(4) -0.0016(3) -0.0028(3) -0.0009(3)
In2 0.0198(4) 0.0198(4) 0.0163(4) -0.0006(3) 0.0012(3) -0.0005(3)
C1 0.020(5) 0.022(6) 0.026(6) -0.003(5) 0.000(5) 0.000(5)
C2 0.019(6) 0.020(6) 0.039(7) 0.007(5) -0.002(5) -0.006(5)
C3 0.039(7) 0.033(7) 0.020(6) -0.002(5) 0.013(5) -0.008(6)
C4 0.030(6) 0.033(7) 0.019(6) -0.004(5) 0.002(5) -0.014(5)
C5 0.033(7) 0.023(6) 0.023(6) -0.009(5) -0.006(5) -0.014(5)
C6 0.029(6) 0.030(6) 0.008(5) 0.002(4) -0.003(4) -0.007(5)
C7 0.044(8) 0.028(7) 0.028(7) -0.007(5) -0.008(6) -0.016(6)
C8 0.026(6) 0.036(7) 0.021(6) -0.003(5) -0.003(5) -0.008(5)
C9 0.028(6) 0.032(7) 0.023(6) -0.002(5) -0.004(5) -0.006(5)
C10 0.031(7) 0.031(7) 0.018(6) -0.008(5) -0.001(5) 0.000(5)
C11 0.035(7) 0.031(7) 0.042(8) -0.006(6) -0.008(6) 0.002(6)
C12 0.038(7) 0.023(6) 0.009(5) 0.000(4) 0.000(5) 0.006(5)
C13 0.036(7) 0.017(6) 0.027(6) -0.003(5) -0.002(5) 0.003(5)
C14 0.030(6) 0.020(6) 0.025(6) -0.004(5) 0.009(5) -0.002(5)
C15 0.038(7) 0.035(7) 0.038(8) -0.014(6) -0.003(6) -0.022(6)
C16 0.026(6) 0.032(6) 0.013(5) 0.001(5) 0.000(5) 0.002(5)
C17 0.035(7) 0.025(6) 0.025(6) -0.001(5) -0.002(5) -0.007(5)
C18 0.020(5) 0.009(5) 0.029(6) -0.003(4) 0.005(5) -0.002(4)
C19 0.033(7) 0.029(7) 0.018(6) -0.010(5) -0.003(5) 0.000(5)
C20 0.040(7) 0.032(7) 0.013(5) 0.005(5) 0.004(5) -0.003(6)
C21 0.029(6) 0.013(5) 0.021(6) 0.003(4) -0.002(5) 0.000(5)
N1 0.022(5) 0.019(5) 0.017(4) 0.000(4) 0.006(4) -0.001(4)
N2 0.037(6) 0.023(5) 0.010(4) -0.004(4) 0.001(4) 0.005(4)
N3 0.022(5) 0.019(5) 0.019(5) 0.002(4) -0.005(4) 0.000(4)
O1 0.032(4) 0.022(4) 0.017(4) -0.005(3) 0.005(3) -0.008(3)
O2 0.032(5) 0.032(5) 0.025(4) 0.004(3) 0.009(4) -0.013(4)
O3 0.086(9) 0.083(9) 0.060(8) -0.039(7) 0.020(7) -0.051(8)
O4 0.037(5) 0.033(5) 0.019(4) -0.003(3) 0.001(4) -0.017(4)
O5 0.024(4) 0.032(5) 0.023(4) -0.014(3) -0.011(3) 0.003(4)
O6 0.043(5) 0.029(5) 0.034(5) -0.005(4) -0.002(4) 0.001(4)
O7 0.040(5) 0.035(5) 0.027(4) -0.007(4) 0.001(4) 0.010(4)
O8 0.044(5) 0.042(5) 0.013(4) 0.004(3) 0.001(4) 0.002(4)
O9 0.042(5) 0.034(5) 0.009(4) 0.009(3) 0.002(3) -0.012(4)
O10 0.104(8) 0.096(8) 0.052(6) 0.018(6) -0.009(6) -0.059(7)
O11 0.033(4) 0.028(4) 0.016(4) 0.002(3) -0.001(3) -0.009(4)
O12 0.030(4) 0.025(4) 0.019(4) -0.004(3) -0.006(3) -0.009(4)
O1W 0.026(4) 0.032(5) 0.029(4) -0.002(4) -0.003(4) 0.004(4)
O2W 0.057(9) 0.038(8) 0.032(7) 0.000 0.000 -0.019(7)
I1 0.0890(14) 0.0626(12) 0.0873(14) 0.000 0.000 -0.0151(10)
I2 0.0586(10) 0.0664(12) 0.0862(14) 0.000 0.000 -0.0059(9)

loop_
_atom_type_symbol
_atom_type_description
_atom_type_scat_dispersion_real
_atom_type_scat_dispersion_imag
_atom_type_scat_source
C C 0.0033 0.0016 'International Tables Vol C Tables 4.2.6.8 and 6.1.1.4'
H H 0.0000 0.0000 'International Tables Vol C Tables 4.2.6.8 and 6.1.1.4'
N N 0.0061 0.0033 'International Tables Vol C Tables 4.2.6.8 and 6.1.1.4'
O O 0.0106 0.0060 'International Tables Vol C Tables 4.2.6.8 and 6.1.1.4'
I I -0.4742 1.8119 'International Tables Vol C Tables 4.2.6.8 and 6.1.1.4'
In In -0.7276 1.3100 'International Tables Vol C Tables 4.2.6.8 and 6.1.1.4'

loop_
_geom_angle_atom_site_label_1
_geom_angle_atom_site_label_2
_geom_angle_atom_site_label_3
_geom_angle
_geom_angle_site_symmetry_1
_geom_angle_site_symmetry_3
O4 In1 O2 162.7(3) . 6
O4 In1 O12 90.6(3) . 8
O2 In1 O12 93.4(3) 6 8
O4 In1 O1W 85.0(3) . .
O2 In1 O1W 79.8(3) 6 .
O12 In1 O1W 75.5(3) 8 .
O4 In1 O7 86.3(3) . 2_645
O2 In1 O7 81.9(3) 6 2_645
O12 In1 O7 150.5(3) 8 2_645
O1W In1 O7 74.9(3) . 2_645
O4 In1 O8 93.8(3) . 2_645
O2 In1 O8 90.2(3) 6 2_645
O12 In1 O8 153.0(3) 8 2_645
O1W In1 O8 131.4(3) . 2_645
O7 In1 O8 56.5(3) 2_645 2_645
O4 In1 N3 109.9(3) . 8
O2 In1 N3 87.4(3) 6 8
O12 In1 N3 72.4(3) 8 8
O1W In1 N3 144.5(3) . 8
O7 In1 N3 135.9(3) 2_645 8
O8 In1 N3 81.1(3) 2_645 8
O4 In1 C14 91.0(3) . 2_645
O2 In1 C14 84.7(3) 6 2_645
O12 In1 C14 178.1(3) 8 2_645
O1W In1 C14 103.8(3) . 2_645
O7 In1 C14 28.9(3) 2_645 2_645
O8 In1 C14 27.6(3) 2_645 2_645
N3 In1 C14 107.8(3) 8 2_645
O11 In2 O9 94.9(3) 4_655 .
O11 In2 O5 86.8(3) 4_655 .
O9 In2 O5 108.6(3) . .
O11 In2 O1 91.5(3) 4_655 .
O9 In2 O1 160.2(3) . .
O5 In2 O1 90.5(3) . .
O11 In2 N1 109.0(3) 4_655 .
O9 In2 N1 85.1(3) . .
O5 In2 N1 158.6(3) . .
O1 In2 N1 75.1(3) . .
O11 In2 N2 161.1(3) 4_655 .
O9 In2 N2 95.9(4) . .
O5 In2 N2 75.0(3) . .
O1 In2 N2 83.5(3) . .
N1 In2 N2 87.5(3) . .
O2 C1 O1 125.1(11) . .
O2 C1 C2 116.0(10) . .
O1 C1 C2 118.9(10) . .
C3 C2 N1 123.4(11) . .
C3 C2 C1 122.8(11) . .
N1 C2 C1 113.6(11) . .
C2 C3 C4 120.5(11) . .
C2 C3 H3 119.7 . .
C4 C3 H3 119.7 . .
C5 C4 C3 118.3(11) . .
C5 C4 H4 120.8 . .
C3 C4 H4 120.8 . .
C4 C5 C6 117.6(10) . .
C4 C5 C7 121.5(10) . .
C6 C5 C7 121.0(11) . .
N1 C6 C5 122.8(10) . .
N1 C6 H6 118.6 . .
C5 C6 H6 118.6 . .
O3 C7 O4 122.5(12) . .
O3 C7 C5 119.7(13) . .
O4 C7 C5 117.7(11) . .
O6 C8 O5 126.6(11) . .
O6 C8 C9 118.0(11) . .
O5 C8 C9 115.1(10) . .
N2 C9 C10 124.7(11) . .
N2 C9 C8 115.1(10) . .
C10 C9 C8 120.1(10) . .
C9 C10 C11 116.9(11) . .
C9 C10 H10 121.5 . .
C11 C10 H10 121.5 . .
C10 C11 C12 120.7(12) . .
C10 C11 H11 119.6 . .
C12 C11 H11 119.6 . .
C13 C12 C11 119.0(11) . .
C13 C12 C14 119.1(10) . .
C11 C12 C14 121.9(11) . .
N2 C13 C12 121.6(11) . .
N2 C13 H13 119.2 . .
C12 C13 H13 119.2 . .
O8 C14 O7 120.5(10) . .
O8 C14 C12 123.4(11) . .
O7 C14 C12 116.1(10) . .
O8 C14 In1 61.8(6) . 2_645
O7 C14 In1 58.9(6) . 2_645
C12 C14 In1 174.8(9) . 2_645
O10 C15 O9 123.0(13) . .
O10 C15 C16 122.8(13) . .
O9 C15 C16 114.1(10) . .
C20 C16 C17 119.3(11) . .
C20 C16 C15 123.3(11) . .
C17 C16 C15 117.3(10) . .
N3 C17 C16 120.4(11) . .
N3 C17 H17 119.8 . .
C16 C17 H17 119.8 . .
N3 C18 C19 122.5(10) . .
N3 C18 C21 115.4(10) . .
C19 C18 C21 122.2(10) . .
C20 C19 C18 118.1(10) . .
C20 C19 H19 120.9 . .
C18 C19 H19 120.9 . .
C16 C20 C19 120.4(11) . .
C16 C20 H20 119.8 . .
C19 C20 H20 119.8 . .
O12 C21 O11 124.3(10) . .
O12 C21 C18 119.5(10) . .
O11 C21 C18 116.1(10) . .
C6 N1 C2 117.2(9) . .
C6 N1 In2 127.0(7) . .
C2 N1 In2 114.8(7) . .
C9 N2 C13 116.7(10) . .
C9 N2 In2 113.4(8) . .
C13 N2 In2 129.7(8) . .
C17 N3 C18 119.1(9) . .
C17 N3 In1 128.2(8) . 8_556
C18 N3 In1 112.6(7) . 8_556
C1 O1 In2 115.8(7) . .
C1 O2 In1 135.4(8) . 6_665
C7 O4 In1 117.4(7) . .
C8 O5 In2 119.5(7) . .
C14 O7 In1 92.2(7) . 2_645
C14 O8 In1 90.6(7) . 2_645
C15 O9 In2 121.2(7) . .
C21 O11 In2 120.9(7) . 4_645
C21 O12 In1 119.6(7) . 8_556

loop_
_geom_bond_atom_site_label_1
_geom_bond_atom_site_label_2
_geom_bond_distance
_geom_bond_site_symmetry_2
In1 O4 2.129(8) .
In1 O2 2.191(8) 6
In1 O12 2.198(7) 8
In1 O1W 2.240(8) .
In1 O7 2.268(8) 2_645
In1 O8 2.332(9) 2_645
In1 N3 2.340(9) 8
In1 C14 2.647(11) 2_645
In2 O11 2.113(8) 4_655
In2 O9 2.117(8) .
In2 O5 2.127(7) .
In2 O1 2.204(8) .
In2 N1 2.224(9) .
In2 N2 2.246(10) .
C1 O2 1.243(14) .
C1 O1 1.270(14) .
C1 C2 1.537(16) .
C2 C3 1.281(18) .
C2 N1 1.359(15) .
C3 C4 1.421(17) .
C3 H3 0.9300 .
C4 C5 1.360(17) .
C4 H4 0.9300 .
C5 C6 1.395(15) .
C5 C7 1.513(16) .
C6 N1 1.340(14) .
C6 H6 0.9300 .
C7 O3 1.205(17) .
C7 O4 1.256(16) .
C8 O6 1.217(14) .
C8 O5 1.283(15) .
C8 C9 1.543(17) .
C9 N2 1.353(15) .
C9 C10 1.366(18) .
C10 C11 1.368(18) .
C10 H10 0.9300 .
C11 C12 1.379(17) .
C11 H11 0.9300 .
C12 C13 1.375(17) .
C12 C14 1.511(15) .
C13 N2 1.365(15) .
C13 H13 0.9300 .
C14 O8 1.228(14) .
C14 O7 1.281(15) .
C14 In1 2.647(11) 2_645
C15 O10 1.177(17) .
C15 O9 1.282(16) .
C15 C16 1.501(17) .
C16 C20 1.339(17) .
C16 C17 1.449(16) .
C17 N3 1.329(15) .
C17 H17 0.9300 .
C18 N3 1.350(14) .
C18 C19 1.400(16) .
C18 C21 1.494(15) .
C19 C20 1.379(18) .
C19 H19 0.9300 .
C20 H20 0.9300 .
C21 O12 1.228(13) .
C21 O11 1.264(14) .
N3 In1 2.340(9) 8_556
O2 In1 2.191(8) 6_665
O7 In1 2.268(8) 2_645
O8 In1 2.332(9) 2_645
O11 In2 2.113(8) 4_645
O12 In1 2.198(7) 8_556
I1 I2 2.699(3) .

loop_
_geom_hbond_atom_site_label_D
_geom_hbond_atom_site_label_H
_geom_hbond_atom_site_label_A
_geom_hbond_distance_DH
_geom_hbond_distance_HA
_geom_hbond_distance_DA
_geom_hbond_angle_DHA
_geom_hbond_site_symmetry_A
C3 H3 O10 0.93 2.36 2.983(18) 124.4 7_755
C6 H6 O9 0.93 2.50 3.033(13) 116.3 .
C13 H13 I1 0.93 3.29 3.722(12) 110.5 .
C17 H17 O8 0.93 2.49 3.071(14) 120.8 7_756
C19 H19 O7 0.93 2.50 3.247(14) 137.6 2_645
C3 H3 O10 0.93 2.36 2.983(18) 124.4 7_755
C6 H6 O9 0.93 2.50 3.033(13) 116.3 .
C13 H13 I1 0.93 3.29 3.722(12) 110.5 .
C17 H17 O8 0.93 2.49 3.071(14) 120.8 7_756
C19 H19 O7 0.93 2.50 3.247(14) 137.6 2_645

loop_
_geom_torsion_atom_site_label_1
_geom_torsion_atom_site_label_2
_geom_torsion_atom_site_label_3
_geom_torsion_atom_site_label_4
_geom_torsion
_geom_torsion_site_symmetry_1
_geom_torsion_site_symmetry_4
O2 C1 C2 C3 6.3(18) . .
O1 C1 C2 C3 -175.2(12) . .
O2 C1 C2 N1 -178.5(10) . .
O1 C1 C2 N1 0.0(15) . .
N1 C2 C3 C4 2(2) . .
C1 C2 C3 C4 176.4(11) . .
C2 C3 C4 C5 2(2) . .
C3 C4 C5 C6 -2.3(19) . .
C3 C4 C5 C7 178.5(12) . .
C4 C5 C6 N1 -0.1(19) . .
C7 C5 C6 N1 179.1(11) . .
C4 C5 C7 O3 12(2) . .
C6 C5 C7 O3 -167.2(15) . .
C4 C5 C7 O4 -171.9(12) . .
C6 C5 C7 O4 8.9(19) . .
O6 C8 C9 N2 179.4(11) . .
O5 C8 C9 N2 -6.6(16) . .
O6 C8 C9 C10 -3.9(18) . .
O5 C8 C9 C10 170.0(11) . .
N2 C9 C10 C11 6(2) . .
C8 C9 C10 C11 -170.1(11) . .
C9 C10 C11 C12 -2(2) . .
C10 C11 C12 C13 -3.5(19) . .
C10 C11 C12 C14 176.9(12) . .
C11 C12 C13 N2 4.4(18) . .
C14 C12 C13 N2 -176.0(11) . .
C13 C12 C14 O8 15.3(18) . .
C11 C12 C14 O8 -165.0(12) . .
C13 C12 C14 O7 -162.5(11) . .
C11 C12 C14 O7 17.2(17) . .
C13 C12 C14 In1 -175(9) . 2_645
C11 C12 C14 In1 4(10) . 2_645
O10 C15 C16 C20 -173.7(16) . .
O9 C15 C16 C20 8(2) . .
O10 C15 C16 C17 8(2) . .
O9 C15 C16 C17 -169.6(11) . .
C20 C16 C17 N3 3.8(18) . .
C15 C16 C17 N3 -178.1(11) . .
N3 C18 C19 C20 3.2(18) . .
C21 C18 C19 C20 -175.9(11) . .
C17 C16 C20 C19 -0.9(19) . .
C15 C16 C20 C19 -178.9(12) . .
C18 C19 C20 C16 -2.4(19) . .
N3 C18 C21 O12 -5.5(16) . .
C19 C18 C21 O12 173.7(11) . .
N3 C18 C21 O11 179.0(10) . .
C19 C18 C21 O11 -1.8(16) . .
C5 C6 N1 C2 3.2(17) . .
C5 C6 N1 In2 -164.8(9) . .
C3 C2 N1 C6 -4.0(18) . .
C1 C2 N1 C6 -179.2(10) . .
C3 C2 N1 In2 165.5(11) . .
C1 C2 N1 In2 -9.7(12) . .
O11 In2 N1 C6 -94.3(9) 4_655 .
O9 In2 N1 C6 -0.7(9) . .
O5 In2 N1 C6 130.2(10) . .
O1 In2 N1 C6 179.3(10) . .
N2 In2 N1 C6 95.4(10) . .
O11 In2 N1 C2 97.4(8) 4_655 .
O9 In2 N1 C2 -169.0(8) . .
O5 In2 N1 C2 -38.1(14) . .
O1 In2 N1 C2 11.0(8) . .
N2 In2 N1 C2 -72.9(8) . .
C10 C9 N2 C13 -5.4(18) . .
C8 C9 N2 C13 171.0(10) . .
C10 C9 N2 In2 179.5(10) . .
C8 C9 N2 In2 -4.0(13) . .
C12 C13 N2 C9 -0.1(17) . .
C12 C13 N2 In2 174.0(8) . .
O11 In2 N2 C9 25.3(15) 4_655 .
O9 In2 N2 C9 -99.3(8) . .
O5 In2 N2 C9 8.4(8) . .
O1 In2 N2 C9 100.6(8) . .
N1 In2 N2 C9 176.0(8) . .
O11 In2 N2 C13 -149.0(10) 4_655 .
O9 In2 N2 C13 86.5(10) . .
O5 In2 N2 C13 -165.8(11) . .
O1 In2 N2 C13 -73.6(10) . .
N1 In2 N2 C13 1.7(10) . .
C16 C17 N3 C18 -3.0(17) . .
C16 C17 N3 In1 175.3(8) . 8_556
C19 C18 N3 C17 -0.5(17) . .
C21 C18 N3 C17 178.7(10) . .
C19 C18 N3 In1 -179.0(9) . 8_556
C21 C18 N3 In1 0.2(12) . 8_556
O2 C1 O1 In2 -171.8(9) . .
C2 C1 O1 In2 9.9(13) . .
O11 In2 O1 C1 -120.4(8) 4_655 .
O9 In2 O1 C1 -11.3(15) . .
O5 In2 O1 C1 152.8(8) . .
N1 In2 O1 C1 -11.2(8) . .
N2 In2 O1 C1 77.9(8) . .
O1 C1 O2 In1 5.6(19) . 6_665
C2 C1 O2 In1 -175.9(8) . 6_665
O3 C7 O4 In1 -2(2) . .
C5 C7 O4 In1 -178.4(9) . .
O2 In1 O4 C7 -178.7(11) 6 .
O12 In1 O4 C7 -75.0(10) 8 .
O1W In1 O4 C7 -150.4(10) . .
O7 In1 O4 C7 134.4(10) 2_645 .
O8 In1 O4 C7 78.3(10) 2_645 .
N3 In1 O4 C7 -3.5(10) 8 .
C14 In1 O4 C7 105.9(10) 2_645 .
O6 C8 O5 In2 -171.7(10) . .
C9 C8 O5 In2 15.0(14) . .
O11 In2 O5 C8 172.3(9) 4_655 .
O9 In2 O5 C8 78.2(9) . .
O1 In2 O5 C8 -96.2(9) . .
N1 In2 O5 C8 -49.3(14) . .
N2 In2 O5 C8 -13.1(8) . .
O8 C14 O7 In1 3.5(12) . 2_645
C12 C14 O7 In1 -178.6(9) . 2_645
O7 C14 O8 In1 -3.4(11) . 2_645
C12 C14 O8 In1 178.9(10) . 2_645
O10 C15 O9 In2 4(2) . .
C16 C15 O9 In2 -178.1(8) . .
O11 In2 O9 C15 -88.4(10) 4_655 .
O5 In2 O9 C15 -0.1(11) . .
O1 In2 O9 C15 163.2(10) . .
N1 In2 O9 C15 163.0(10) . .
N2 In2 O9 C15 76.1(10) . .
O12 C21 O11 In2 3.0(16) . 4_645
C18 C21 O11 In2 178.2(7) . 4_645
O11 C21 O12 In1 -176.6(8) . 8_556
C18 C21 O12 In1 8.3(14) . 8_556
